data_8101517
loop_
_publ_author_name
'Hauss\"uhl, Eiken'
'Giester, Gerald'
'Tillmanns, Ekkehart'

_publ_section_title
;
Crystal structure of 1,8-diaminooctane zirconium bis(nitrilotriacetate) 
dihydrate, (NH~3~(CH~2~)~8~NH~3~)Zr(N(CH~2~COO)~3~)~2~ &#x00B7; 2 H~2~O
;
_journal_issue 3
_journal_name_full 'Zeitschrift f\"ur Kristallographie - New Crystal Structures'
_journal_page_first 373
_journal_page_last 374
_journal_volume 214
_journal_year 1999
_chemical_formula_structural
;
1,8-(N H3 (C H2)8 N H3) Zr (N(C H2 C O O)3)2 (H2 O)2
;
_chemical_formula_sum 'C20 H38 N4 O14 Zr'
_chemical_formula_weight 649.76
_chemical_name_common
;
1,8-diamino-octane zirconium bis(nitrilotriacetate) dihydrate
;
_space_group_IT_number 14
_symmetry_cell_setting monoclinic
_symmetry_space_group_name_Hall '-P 2yn'
_symmetry_space_group_name_H-M 'P 1 21/n 1'
_cell_angle_alpha 90.00
_cell_angle_beta 92.131(10)
_cell_angle_gamma 90.00
_cell_formula_units_Z 4
_cell_length_a 10.491(4)
_cell_length_b 9.314(4)
_cell_length_c 26.586(8)
_cell_measurement_temperature 100(2)
_cell_volume 2595.9(9)
_diffrn_ambient_temperature 100(2)
_exptl_crystal_density_diffrn 1.663
_exptl_crystal_density_meas 1.640(3)
_refine_ls_R_factor_obs 0.0289
_refine_ls_wR_factor_obs 0.0756
_cod_original_sg_symbol_H-M 'P 21/n'
_cod_database_code 8101517

loop_
_symmetry_equiv_pos_as_xyz
'x, y, z'
'-x+1/2, y+1/2, -z+1/2'
'-x, -y, -z'
'x-1/2, -y-1/2, z-1/2'

loop_
_atom_site_label
_atom_site_type_symbol
_atom_site_fract_x
_atom_site_fract_y
_atom_site_fract_z
_atom_site_U_iso_or_equiv
_atom_site_adp_type
_atom_site_occupancy
_atom_site_calc_flag
_atom_site_refinement_flags
_atom_site_disorder_assembly
_atom_site_disorder_group
Zr1 Zr 0.217208(12) 0.734157(15) 0.100968(5) 0.01023(7) Uani 1 d . . .
N1 N 0.29570(11) 0.91485(14) 0.16198(5) 0.0129(3) Uani 1 d . . .
N2 N 0.13803(11) 0.48791(14) 0.11120(5) 0.0131(3) Uani 1 d . . .
N3 N -0.30489(14) 0.87112(16) 0.03010(5) 0.0183(3) Uani 1 d . . .
N4 N -0.14446(13) 0.79586(16) 0.45358(5) 0.0159(3) Uani 1 d . . .
C11 C 0.33934(15) 0.83754(17) 0.20836(6) 0.0144(3) Uani 1 d . . .
C12 C 0.18991(14) 1.01699(17) 0.17120(6) 0.0154(3) Uani 1 d . . .
C13 C 0.40434(14) 0.99141(18) 0.13971(6) 0.0158(3) Uani 1 d . . .
C14 C 0.38807(14) 0.68884(17) 0.19562(6) 0.0144(3) Uani 1 d . . .
C16 C 0.41312(13) 0.97126(17) 0.08317(6) 0.0139(3) Uani 1 d . . .
C15 C 0.10561(14) 1.03456(16) 0.12395(6) 0.0141(3) Uani 1 d . . .
C21 C 0.12000(15) 0.46543(17) 0.16561(6) 0.0144(3) Uani 1 d . . .
C22 C 0.23203(14) 0.38504(17) 0.09111(6) 0.0155(3) Uani 1 d . . .
C23 C 0.01133(14) 0.47907(18) 0.08418(6) 0.0158(3) Uani 1 d . . .
C24 C 0.07233(13) 0.60440(17) 0.18854(6) 0.0138(3) Uani 1 d . . .
C25 C 0.31294(13) 0.45247(16) 0.05150(6) 0.0136(3) Uani 1 d . . .
C26 C -0.01397(14) 0.59718(17) 0.04575(6) 0.0139(3) Uani 1 d . . .
C31 C -0.29989(16) 0.79984(19) 0.08077(6) 0.0179(3) Uani 1 d . . .
C32 C -0.25932(15) 0.90021(18) 0.12356(6) 0.0162(3) Uani 1 d . . .
C33 C -0.26251(16) 0.82053(18) 0.17378(6) 0.0184(3) Uani 1 d . . .
C34 C -0.24361(16) 0.91607(18) 0.22006(6) 0.0184(3) Uani 1 d . . .
C35 C -0.24458(16) 0.82726(18) 0.26843(6) 0.0183(3) Uani 1 d . . .
C36 C -0.21944(15) 0.91351(18) 0.31665(6) 0.0172(3) Uani 1 d . . .
C37 C -0.20045(16) 0.81599(18) 0.36239(6) 0.0173(3) Uani 1 d . . .
C38 C -0.16270(15) 0.89740(17) 0.41025(6) 0.0168(3) Uani 1 d . . .
O16A O 0.48135(10) 1.05406(12) 0.05943(4) 0.0173(2) Uani 1 d . . .
O14A O 0.44845(10) 0.61841(12) 0.22739(4) 0.0188(2) Uani 1 d . . .
O15B O 0.11661(10) 0.93648(12) 0.09027(4) 0.0169(2) Uani 1 d . . .
O14B O 0.35823(9) 0.64241(12) 0.15056(4) 0.0144(2) Uani 1 d . . .
O24A O 0.02381(10) 0.60371(12) 0.22985(4) 0.0184(2) Uani 1 d . . .
O24B O 0.09161(10) 0.71944(11) 0.16222(4) 0.0141(2) Uani 1 d . . .
O25A O 0.37693(10) 0.37476(12) 0.02465(4) 0.0162(2) Uani 1 d . . .
O25B O 0.31493(10) 0.59103(12) 0.05011(4) 0.0146(2) Uani 1 d . . .
O26B O 0.06888(10) 0.70026(12) 0.04542(4) 0.0159(2) Uani 1 d . . .
O15A O 0.03047(10) 1.13661(12) 0.11984(4) 0.0182(2) Uani 1 d . . .
O16B O 0.35629(10) 0.86241(12) 0.06341(4) 0.0161(2) Uani 1 d . . .
O26A O -0.11188(10) 0.59323(13) 0.01938(4) 0.0185(2) Uani 1 d . . .
OW1 O 0.09622(11) 0.82086(15) 0.29780(5) 0.0225(3) Uani 1 d . . .
OW2 O 0.86799(11) 0.11306(14) 0.03513(5) 0.0199(2) Uani 1 d . . .
H11A H 0.4039(15) 0.8857(17) 0.2266(6) 0.006(4) Uiso 1 d . . .
H11B H 0.2682(16) 0.825(2) 0.2304(7) 0.012(4) Uiso 1 d . . .
H12A H 0.2213(17) 1.113(2) 0.1823(7) 0.019(5) Uiso 1 d . . .
H12B H 0.1377(17) 0.980(2) 0.1970(7) 0.017(4) Uiso 1 d . . .
H13A H 0.4932(19) 0.952(2) 0.1556(8) 0.027(5) Uiso 1 d . . .
H13B H 0.4068(19) 1.097(2) 0.1482(8) 0.030(5) Uiso 1 d . . .
H21A H 0.2023(17) 0.443(2) 0.1812(7) 0.016(5) Uiso 1 d . . .
H21B H 0.0666(17) 0.384(2) 0.1710(7) 0.017(5) Uiso 1 d . . .
H22A H 0.2899(16) 0.3568(18) 0.1185(7) 0.010(4) Uiso 1 d . . .
H22B H 0.1891(19) 0.297(2) 0.0774(8) 0.024(5) Uiso 1 d . . .
H23A H 0.0001(18) 0.388(2) 0.0681(8) 0.026(5) Uiso 1 d . . .
H23B H -0.0587(17) 0.487(2) 0.1096(7) 0.018(4) Uiso 1 d . . .
H31A H -0.242(2) 0.719(2) 0.0805(8) 0.023(5) Uiso 1 d . . .
H31B H -0.386(2) 0.762(2) 0.0865(8) 0.021(5) Uiso 1 d . . .
H32A H -0.1722(17) 0.9353(19) 0.1192(7) 0.017(5) Uiso 1 d . . .
H32B H -0.3151(17) 0.985(2) 0.1234(7) 0.023(5) Uiso 1 d . . .
H33A H -0.193(2) 0.7446(19) 0.1774(8) 0.019(5) Uiso 1 d . . .
H33B H -0.347(2) 0.776(2) 0.1766(8) 0.027(6) Uiso 1 d . . .
H34A H -0.1653(19) 0.970(2) 0.2194(8) 0.027(5) Uiso 1 d . . .
H34B H -0.3103(18) 0.989(2) 0.2221(7) 0.024(5) Uiso 1 d . . .
H35A H -0.181(2) 0.752(2) 0.2669(8) 0.020(5) Uiso 1 d . . .
H35B H -0.322(2) 0.774(2) 0.2701(9) 0.027(6) Uiso 1 d . . .
H36A H -0.1440(17) 0.972(2) 0.3133(7) 0.015(4) Uiso 1 d . . .
H36B H -0.2915(17) 0.982(2) 0.3229(7) 0.020(5) Uiso 1 d . . .
H37A H -0.2816(18) 0.7637(18) 0.3662(7) 0.009(4) Uiso 1 d . . .
H37B H -0.138(2) 0.751(2) 0.3537(9) 0.028(6) Uiso 1 d . . .
H38A H -0.2278(15) 0.9638(19) 0.4205(6) 0.009(4) Uiso 1 d . . .
H38B H -0.0804(17) 0.953(2) 0.4062(7) 0.017(4) Uiso 1 d . . .
H3A H -0.376(2) 0.933(2) 0.0262(8) 0.031(6) Uiso 1 d . . .
H3B H -0.233(2) 0.931(2) 0.0250(8) 0.034(6) Uiso 1 d . . .
H3C H -0.315(2) 0.800(3) 0.0060(9) 0.031(6) Uiso 1 d . . .
H4A H -0.1318(19) 0.848(2) 0.4844(8) 0.025(5) Uiso 1 d . . .
H4B H -0.078(2) 0.738(2) 0.4484(8) 0.017(5) Uiso 1 d . . .
H4C H -0.217(2) 0.739(2) 0.4566(9) 0.024(6) Uiso 1 d . . .
HW1A H 0.061(3) 0.764(3) 0.2762(11) 0.048(8) Uiso 1 d . . .
HW1B H 0.069(2) 0.902(3) 0.2907(9) 0.040(7) Uiso 1 d . . .
HW2A H 0.922(2) 0.117(3) 0.0603(11) 0.053(8) Uiso 1 d . . .
HW2B H 0.902(2) 0.151(3) 0.0099(10) 0.049(7) Uiso 1 d . . .

loop_
_atom_site_aniso_label
_atom_site_aniso_U_11
_atom_site_aniso_U_22
_atom_site_aniso_U_33
_atom_site_aniso_U_23
_atom_site_aniso_U_13
_atom_site_aniso_U_12
Zr1 0.01112(10) 0.01024(10) 0.00933(10) 0.00001(5) 0.00053(6) -0.00054(5)
N1 0.0140(6) 0.0129(6) 0.0118(6) 0.0001(5) 0.0016(5) 0.0003(5)
N2 0.0130(6) 0.0146(6) 0.0116(6) -0.0008(5) -0.0004(5) 0.0007(5)
N3 0.0208(7) 0.0184(7) 0.0157(7) -0.0017(6) 0.0004(5) -0.0005(6)
N4 0.0157(7) 0.0170(7) 0.0151(7) -0.0007(6) 0.0004(5) 0.0019(6)
C11 0.0179(7) 0.0153(8) 0.0098(7) 0.0002(6) -0.0010(6) -0.0012(6)
C12 0.0155(7) 0.0148(8) 0.0161(8) -0.0012(6) 0.0021(6) 0.0019(6)
C13 0.0160(7) 0.0156(8) 0.0161(8) -0.0005(6) 0.0024(6) -0.0041(6)
C14 0.0121(7) 0.0170(8) 0.0140(8) 0.0017(6) 0.0015(5) -0.0030(6)
C16 0.0128(7) 0.0138(7) 0.0150(7) 0.0010(6) 0.0008(5) 0.0017(6)
C15 0.0137(7) 0.0129(7) 0.0159(8) 0.0005(6) 0.0032(5) -0.0020(6)
C21 0.0161(7) 0.0145(7) 0.0128(7) 0.0014(6) 0.0018(6) -0.0006(6)
C22 0.0168(7) 0.0146(8) 0.0151(8) -0.0006(6) 0.0013(6) 0.0011(6)
C23 0.0153(7) 0.0168(8) 0.0153(8) -0.0011(6) -0.0002(6) -0.0033(6)
C24 0.0119(7) 0.0155(7) 0.0138(7) 0.0000(6) -0.0010(5) -0.0005(6)
C25 0.0127(7) 0.0150(7) 0.0129(7) -0.0011(6) -0.0030(5) -0.0001(6)
C26 0.0140(7) 0.0153(7) 0.0125(7) -0.0036(6) 0.0020(5) 0.0014(6)
C31 0.0209(8) 0.0164(8) 0.0164(8) 0.0001(6) 0.0019(6) 0.0011(7)
C32 0.0158(7) 0.0162(8) 0.0167(8) 0.0001(6) 0.0014(6) -0.0006(6)
C33 0.0202(8) 0.0173(8) 0.0177(8) 0.0017(6) 0.0010(6) 0.0002(7)
C34 0.0196(8) 0.0186(8) 0.0169(8) 0.0014(6) 0.0013(6) -0.0006(7)
C35 0.0188(8) 0.0176(8) 0.0184(8) 0.0018(6) 0.0001(6) -0.0010(7)
C36 0.0171(7) 0.0175(8) 0.0173(8) 0.0015(6) 0.0016(6) 0.0012(6)
C37 0.0186(8) 0.0170(8) 0.0163(8) 0.0005(6) 0.0007(6) 0.0010(7)
C38 0.0181(7) 0.0154(8) 0.0168(8) 0.0014(6) -0.0006(6) 0.0028(6)
O16A 0.0186(5) 0.0162(6) 0.0173(6) 0.0025(4) 0.0026(4) -0.0032(4)
O14A 0.0221(6) 0.0182(6) 0.0159(6) 0.0021(5) -0.0026(4) 0.0018(5)
O15B 0.0203(5) 0.0135(5) 0.0168(6) -0.0008(4) -0.0027(4) 0.0028(4)
O14B 0.0151(5) 0.0149(5) 0.0130(5) -0.0011(4) -0.0013(4) 0.0006(4)
O24A 0.0221(5) 0.0182(6) 0.0151(6) 0.0009(4) 0.0056(4) 0.0012(5)
O24B 0.0145(5) 0.0137(5) 0.0142(6) 0.0010(4) 0.0024(4) -0.0001(4)
O25A 0.0142(5) 0.0168(6) 0.0177(6) -0.0037(4) 0.0018(4) 0.0009(4)
O25B 0.0172(5) 0.0128(5) 0.0138(5) -0.0017(4) 0.0027(4) -0.0012(4)
O26B 0.0173(5) 0.0159(5) 0.0142(6) 0.0009(4) -0.0033(4) -0.0016(4)
O15A 0.0169(5) 0.0152(6) 0.0223(6) 0.0007(5) 0.0000(4) 0.0027(4)
O16B 0.0183(5) 0.0155(5) 0.0146(6) -0.0014(4) 0.0038(4) -0.0041(4)
O26A 0.0146(5) 0.0232(6) 0.0174(6) -0.0035(5) -0.0028(4) 0.0016(4)
OW1 0.0226(6) 0.0197(7) 0.0248(7) -0.0017(5) -0.0037(5) 0.0000(5)
OW2 0.0178(5) 0.0255(7) 0.0164(6) 0.0055(5) -0.0010(5) -0.0024(5)

loop_
_geom_bond_atom_site_label_1
_geom_bond_atom_site_label_2
_geom_bond_distance
_geom_bond_site_symmetry_2
_geom_bond_publ_flag
Zr1 O14B 2.1242(11) . ?
Zr1 O26B 2.1287(11) . ?
Zr1 O24B 2.1368(11) . ?
Zr1 O16B 2.1591(11) . ?
Zr1 O15B 2.1734(11) . ?
Zr1 O25B 2.1816(11) . ?
Zr1 N2 2.4578(14) . ?
Zr1 N1 2.4580(13) . ?
N1 C11 1.4856(19) . ?
N1 C13 1.4859(19) . ?
N1 C12 1.4890(19) . ?
N2 C21 1.4808(19) . ?
N2 C22 1.488(2) . ?
N2 C23 1.4895(19) . ?
N3 C31 1.501(2) . ?
N3 H3A 0.95(2) . ?
N3 H3B 0.95(2) . ?
N3 H3C 0.92(2) . ?
N4 C38 1.497(2) . ?
N4 H4A 0.96(2) . ?
N4 H4B 0.89(2) . ?
N4 H4C 0.94(2) . ?
C11 C14 1.519(2) . ?
C11 H11A 0.932(17) . ?
C11 H11B 0.973(17) . ?
C12 C15 1.518(2) . ?
C12 H12A 0.998(19) . ?
C12 H12B 0.956(19) . ?
C13 C16 1.521(2) . ?
C13 H13A 1.07(2) . ?
C13 H13B 1.01(2) . ?
C14 O14A 1.2269(19) . ?
C14 O14B 1.3008(19) . ?
C16 O16A 1.2405(18) . ?
C16 O16B 1.2791(19) . ?
C15 O15A 1.2371(19) . ?
C15 O15B 1.2874(19) . ?
C21 C24 1.523(2) . ?
C21 H21A 0.967(18) . ?
C21 H21B 0.959(19) . ?
C22 C25 1.513(2) . ?
C22 H22A 0.967(18) . ?
C22 H22B 1.00(2) . ?
C23 C26 1.518(2) . ?
C23 H23A 0.95(2) . ?
C23 H23B 1.019(19) . ?
C24 O24A 1.2275(19) . ?
C24 O24B 1.2997(18) . ?
C25 O25A 1.2327(18) . ?
C25 O25B 1.2913(18) . ?
C26 O26A 1.2224(19) . ?
C26 O26B 1.2953(19) . ?
C31 C32 1.521(2) . ?
C31 H31A 0.96(2) . ?
C31 H31B 0.98(2) . ?
C32 C33 1.529(2) . ?
C32 H32A 0.981(18) . ?
C32 H32B 0.98(2) . ?
C33 C34 1.525(2) . ?
C33 H33A 1.02(2) . ?
C33 H33B 0.99(2) . ?
C34 C35 1.529(2) . ?
C34 H34A 0.96(2) . ?
C34 H34B 0.98(2) . ?
C35 C36 1.528(2) . ?
C35 H35A 0.97(2) . ?
C35 H35B 0.95(2) . ?
C36 C37 1.525(2) . ?
C36 H36A 0.968(18) . ?
C36 H36B 1.008(19) . ?
C37 C38 1.521(2) . ?
C37 H37A 0.989(19) . ?
C37 H37B 0.93(2) . ?
C38 H38A 0.967(17) . ?
C38 H38B 1.018(18) . ?
OW1 HW1A 0.85(3) . ?
OW1 HW1B 0.83(3) . ?
OW2 HW2A 0.86(3) . ?
OW2 HW2B 0.85(3) . ?
